data_4346851
loop_
_publ_author_name
'Yadav, Munendra'
'Bhunia, Asamanjoy'
'Jana, Salil K.'
'Roesky, Peter W.'

_publ_contact_author
;
      Prof. Dr. Peter W. Roesky
      Karlsruher Institut fuer Technologie (KIT)
      Institut fuer Anorganische Chemie
      Lehrstuhl fuer Anorganische Funktionsmaterialien
      Engesserstr. 15, Geb. 30.45
      76131 Karlsruhe 
      Bundesrepublik Deutschland
;
_publ_section_title
;
 Manganese- and Lanthanide-Based 1D Chiral Coordination Polymers as an
 Enantioselective Catalyst for Sulfoxidation.
;
_journal_issue 6
_journal_name_full 'Inorganic chemistry'
_journal_page_first 2701
_journal_page_last 2708
_journal_paper_doi 10.1021/acs.inorgchem.5b02234
_journal_volume 55
_journal_year 2016
_chemical_absolute_configuration rmad
_chemical_formula_moiety 'C62 H82 Cl2 Mn2 N12 Nd2 O26, (H2O)'
_chemical_formula_sum 'C62 H84 Cl2 Mn2 N12 Nd2 O27'
_chemical_formula_weight 1898.65
_space_group_crystal_system monoclinic
_space_group_IT_number 5
_space_group_name_Hall 'C 2y'
_space_group_name_H-M_alt 'C 1 2 1'
_atom_sites_solution_hydrogens geom
_audit_creation_method SHELXL-2013
_cell_angle_alpha 90
_cell_angle_beta 114.82(3)
_cell_angle_gamma 90
_cell_formula_units_Z 4
_cell_length_a 32.763(7)
_cell_length_b 10.803(2)
_cell_length_c 25.554(5)
_cell_measurement_reflns_used 22477
_cell_measurement_temperature 150(2)
_cell_measurement_theta_max 25.20
_cell_measurement_theta_min 1.37
_cell_volume 8209(3)
_computing_cell_refinement 'STOE X-AREA'
_computing_data_collection 'STOE X-AREA'
_computing_data_reduction 'STOE X-RED'
_computing_structure_refinement 'SHELXL-2013 (Sheldrick, 2013)'
_diffrn_ambient_temperature 150(2)
_diffrn_measured_fraction_theta_full 1.000
_diffrn_measured_fraction_theta_max 0.991
_diffrn_measurement_device_type 'STOE IPDS 2'
_diffrn_measurement_method 'rotation method'
_diffrn_radiation_type MoK\a
_diffrn_radiation_wavelength 0.71073
_diffrn_reflns_av_R_equivalents 0.1013
_diffrn_reflns_av_unetI/netI 0.1781
_diffrn_reflns_Laue_measured_fraction_full 1.000
_diffrn_reflns_Laue_measured_fraction_max 0.991
_diffrn_reflns_limit_h_max 41
_diffrn_reflns_limit_h_min -41
_diffrn_reflns_limit_k_max 12
_diffrn_reflns_limit_k_min -13
_diffrn_reflns_limit_l_max 32
_diffrn_reflns_limit_l_min -32
_diffrn_reflns_number 45633
_diffrn_reflns_point_group_measured_fraction_full 0.956
_diffrn_reflns_point_group_measured_fraction_max 0.939
_diffrn_reflns_theta_full 25.242
_diffrn_reflns_theta_max 26.851
_diffrn_reflns_theta_min 1.370
_exptl_absorpt_coefficient_mu 1.688
_exptl_absorpt_correction_T_max 0.8791
_exptl_absorpt_correction_T_min 0.8173
_exptl_absorpt_correction_type integration
_exptl_absorpt_process_details numerical
_exptl_crystal_colour brown
_exptl_crystal_density_diffrn 1.497
_exptl_crystal_description prism
_exptl_crystal_F_000 3648
_exptl_crystal_size_max 0.146
_exptl_crystal_size_mid 0.125
_exptl_crystal_size_min 0.108
_refine_diff_density_max 1.404
_refine_diff_density_min -1.419
_refine_diff_density_rms 0.160
_refine_ls_abs_structure_details
;
 Flack x determined using 2902 quotients [(I+)-(I-)]/[(I+)+(I-)]
 (Parsons and Flack (2004), Acta Cryst. A60, s61).
;
_refine_ls_abs_structure_Flack 0.092(15)
_refine_ls_extinction_method none
_refine_ls_goodness_of_fit_ref 0.977
_refine_ls_hydrogen_treatment constr
_refine_ls_matrix_type full
_refine_ls_number_parameters 923
_refine_ls_number_reflns 16582
_refine_ls_number_restraints 118
_refine_ls_restrained_S_all 0.974
_refine_ls_R_factor_all 0.1353
_refine_ls_R_factor_gt 0.0820
_refine_ls_shift/su_max 0.001
_refine_ls_shift/su_mean 0.000
_refine_ls_structure_factor_coef Fsqd
_refine_ls_weighting_details
;
 w=1/[\s^2^(Fo^2^)+(0.0667P)^2^]
 where P=(Fo^2^+2Fc^2^)/3
;
_refine_ls_weighting_scheme calc
_refine_ls_wR_factor_gt 0.1600
_refine_ls_wR_factor_ref 0.1761
_reflns_Friedel_coverage 0.798
_reflns_Friedel_fraction_full 0.907
_reflns_Friedel_fraction_max 0.882
_reflns_number_gt 9472
_reflns_number_total 16582
_reflns_threshold_expression 'I > 2\s(I)'
_cod_data_source_file ic5b02234_si_003.cif
_cod_data_source_block 2
_cod_original_cell_volume 8210(3)
_cod_original_sg_symbol_H-M 'C 2'
_cod_database_code 4346851
_shelx_space_group_comment
;
The symmetry employed for this shelxl refinement is uniquely defined
by the following loop, which should always be used as a source of
symmetry information in preference to the above space-group names.
They are only intended as comments.
;
_shelxl_version_number 2013-2

loop_
_space_group_symop_operation_xyz
'x, y, z'
'-x, y, -z'
'x+1/2, y+1/2, z'
'-x+1/2, y+1/2, -z'

loop_
_atom_site_label
_atom_site_type_symbol
_atom_site_fract_x
_atom_site_fract_y
_atom_site_fract_z
_atom_site_U_iso_or_equiv
_atom_site_adp_type
_atom_site_occupancy
_atom_site_site_symmetry_order
_atom_site_calc_flag
_atom_site_refinement_flags_posn
_atom_site_refinement_flags_adp
_atom_site_refinement_flags_occupancy
_atom_site_disorder_assembly
_atom_site_disorder_group
Nd1 Nd 1.01437(4) 1.02560(10) 0.82059(4) 0.0358(3) Uani 1 1 d . . . . .
Nd2 Nd 0.99029(4) 0.81245(11) 0.67328(4) 0.0396(3) Uani 1 1 d . . . . .
Mn1 Mn 1.16515(11) 0.6075(3) 1.07368(12) 0.0384(8) Uani 1 1 d . . . . .
Mn2 Mn 0.81866(11) 1.1778(3) 0.41957(12) 0.0410(8) Uani 1 1 d . . . . .
Cl1 Cl 1.1129(3) 0.4173(9) 1.0390(4) 0.091(2) Uani 1 1 d . . . . .
Cl2 Cl 0.7569(2) 1.0306(7) 0.4206(3) 0.0611(15) Uani 1 1 d . . . . .
O1 O 1.0565(6) 0.7533(17) 1.2798(7) 0.059(5) Uani 1 1 d . . . . .
O2 O 1.0494(5) 0.8809(16) 1.2088(7) 0.046(4) Uani 1 1 d . . . . .
O3 O 1.1310(5) 0.6851(15) 1.1084(5) 0.052(4) Uani 1 1 d . . . . .
O4 O 1.1362(6) 0.695(2) 1.0040(6) 0.069(6) Uani 1 1 d . . . . .
O5 O 1.0471(5) 0.6817(15) 0.7479(6) 0.041(3) Uani 1 1 d . U . . .
O6 O 1.0381(4) 0.8250(16) 0.8030(5) 0.041(3) Uani 1 1 d . U . . .
O7 O 0.9567(7) 1.149(2) 0.7466(8) 0.080(6) Uani 1 1 d . U . . .
O8 O 0.9675(5) 1.0046(16) 0.6943(7) 0.053(4) Uani 1 1 d . . . . .
O9 O 0.8622(5) 1.1338(13) 0.4939(5) 0.038(3) Uani 1 1 d . U . . .
O10 O 0.8437(5) 1.0796(15) 0.3798(6) 0.062(5) Uani 1 1 d . . . . .
O11 O 0.9439(5) 0.9348(17) 0.2924(7) 0.054(4) Uani 1 1 d . . . . .
O12 O 0.9355(5) 1.0745(13) 0.2226(7) 0.043(4) Uani 1 1 d . . . . .
O13 O 0.8696(7) 1.333(3) 0.4150(9) 0.096(7) Uiso 1 1 d . . . . .
O14B O 0.921(2) 1.444(6) 0.415(3) 0.142(19) Uiso 0.5 1 d . . P A 2
O16 O 1.2175(6) 0.7660(16) 1.1179(7) 0.070(5) Uani 1 1 d . . . . .
O17 O 1.2589(9) 0.925(3) 1.1267(12) 0.142(11) Uani 1 1 d . . . . .
O18 O 1.2465(10) 0.793(3) 1.0569(13) 0.153(11) Uani 1 1 d . . . . .
O19 O 0.9157(6) 0.816(2) 0.5962(8) 0.088(6) Uani 1 1 d . . . . .
O20 O 0.9742(6) 0.5998(17) 0.6422(6) 0.058(5) Uani 1 1 d . . . . .
O23 O 1.0315(8) 1.250(2) 0.8507(9) 0.086(6) Uani 1 1 d . . . . .
O24 O 1.0873(6) 1.0103(16) 0.9021(7) 0.075(6) Uani 1 1 d . . . . .
N1 N 1.2025(4) 0.5150(16) 1.1458(5) 0.032(3) Uani 1 1 d . U . . .
N2 N 1.2069(6) 0.535(2) 1.0453(7) 0.040(4) Uani 1 1 d . . . . .
N3 N 0.7931(5) 1.315(2) 0.4530(6) 0.036(4) Uani 1 1 d . . . . .
N4 N 0.7760(5) 1.2539(14) 0.3463(6) 0.034(3) Uani 1 1 d . U . . .
N5 N 0.8851(11) 1.397(2) 0.4341(13) 0.088(9) Uani 1 1 d . . . . .
N6 N 1.2410(6) 0.836(3) 1.1017(9) 0.060(6) Uani 1 1 d . . . . .
N7 N 0.8532(6) 0.7381(19) 0.5329(8) 0.051(5) Uani 1 1 d . . . . .
N10 N 1.0030(11) 1.431(3) 0.8596(12) 0.097(8) Uani 1 1 d . U . . .
N11 N 1.1504(7) 1.107(2) 0.9707(8) 0.049(5) Uani 1 1 d . U . . .
C1 C 1.0658(7) 0.795(2) 1.2393(9) 0.041(6) Uani 1 1 d . . . . .
C2 C 1.1000(7) 0.7177(18) 1.2270(8) 0.031(4) Uani 1 1 d . . . . .
C3 C 1.1276(8) 0.639(2) 1.2683(10) 0.053(7) Uani 1 1 d . . . . .
H3 H 1.1254 0.6276 1.3038 0.063 Uiso 1 1 calc R U . . .
C4 C 1.1602(8) 0.574(2) 1.2551(8) 0.050(6) Uani 1 1 d . . . . .
H4 H 1.1804 0.5194 1.2831 0.059 Uiso 1 1 calc R U . . .
C5 C 1.1636(7) 0.5881(19) 1.2019(8) 0.038(5) Uani 1 1 d . . . . .
C6 C 1.1331(7) 0.666(2) 1.1604(7) 0.042(5) Uani 1 1 d . . . . .
C7 C 1.1028(7) 0.7306(19) 1.1748(8) 0.037(5) Uani 1 1 d . . . . .
H7 H 1.0829 0.7868 1.1474 0.044 Uiso 1 1 calc R U . . .
C8 C 1.1973(6) 0.519(2) 1.1932(7) 0.042(5) Uani 1 1 d . . . . .
H8 H 1.2175 0.4710 1.2248 0.051 Uiso 1 1 calc R U . . .
C9 C 1.2361(6) 0.429(2) 1.1388(7) 0.041(5) Uani 1 1 d . . . . .
H9 H 1.2208 0.3490 1.1219 0.050 Uiso 1 1 calc R U . . .
C10 C 1.2775(8) 0.402(3) 1.1941(9) 0.061(8) Uani 1 1 d . . . . .
H10A H 1.2685 0.3624 1.2226 0.073 Uiso 1 1 calc R U . . .
H10B H 1.2934 0.4800 1.2108 0.073 Uiso 1 1 calc R U . . .
C11 C 1.3089(8) 0.315(3) 1.1801(8) 0.069(7) Uani 1 1 d . . . . .
H11A H 1.2934 0.2348 1.1652 0.082 Uiso 1 1 calc R U . . .
H11B H 1.3363 0.2975 1.2156 0.082 Uiso 1 1 calc R U . . .
C12 C 1.3220(7) 0.376(2) 1.1343(8) 0.049(6) Uani 1 1 d . . . . .
H12A H 1.3393 0.4522 1.1503 0.058 Uiso 1 1 calc R U . . .
H12B H 1.3414 0.3183 1.1245 0.058 Uiso 1 1 calc R U . . .
C13 C 1.2796(8) 0.407(3) 1.0791(9) 0.055(7) Uani 1 1 d . . . . .
H13A H 1.2883 0.4467 1.0505 0.066 Uiso 1 1 calc R U . . .
H13B H 1.2628 0.3301 1.0619 0.066 Uiso 1 1 calc R U . . .
C14 C 1.2502(7) 0.4936(19) 1.0949(8) 0.040(5) Uani 1 1 d . . . . .
H14 H 1.2681 0.5689 1.1136 0.048 Uiso 1 1 calc R U . . .
C15 C 1.1996(6) 0.515(2) 0.9927(7) 0.035(4) Uani 1 1 d . U . . .
H15 H 1.2211 0.4696 0.9847 0.041 Uiso 1 1 calc R U . . .
C16 C 1.1605(7) 0.5586(18) 0.9461(8) 0.030(5) Uani 1 1 d . . . . .
C17 C 1.1315(7) 0.6441(17) 0.9521(7) 0.029(5) Uani 1 1 d . . . . .
C18 C 1.0962(7) 0.707(2) 0.9029(8) 0.035(5) Uani 1 1 d . . . . .
H18 H 1.0791 0.7745 0.9071 0.043 Uiso 1 1 calc R U . . .
C19 C 1.0902(6) 0.6584(19) 0.8477(8) 0.026(4) Uani 1 1 d . . . . .
C5AA C 1.1177(7) 0.5727(19) 0.8409(9) 0.037(5) Uani 1 1 d . . . . .
H5AA H 1.1133 0.5471 0.8033 0.045 Uiso 1 1 calc R U . . .
C21 C 1.1529(6) 0.522(2) 0.8897(7) 0.033(4) Uani 1 1 d . . . . .
H21 H 1.1719 0.4611 0.8847 0.040 Uiso 1 1 calc R U . . .
C22 C 1.0564(7) 0.7260(19) 0.7964(8) 0.034(5) Uani 1 1 d . . . . .
C23 C 0.9495(7) 1.101(2) 0.7007(9) 0.039(5) Uani 1 1 d . U . . .
C24 C 0.9118(8) 1.163(2) 0.6472(10) 0.042(5) Uani 1 1 d . . . . .
C25 C 0.9034(7) 1.1287(18) 0.5945(9) 0.036(5) Uani 1 1 d . . . . .
H25 H 0.9240 1.0715 0.5906 0.043 Uiso 1 1 calc R U . . .
C26 C 0.8686(7) 1.165(2) 0.5442(8) 0.034(5) Uani 1 1 d . U . . .
C27 C 0.8424(7) 1.2671(19) 0.5541(9) 0.035(5) Uani 1 1 d . . . . .
C28 C 0.8527(8) 1.309(3) 0.6107(8) 0.058(7) Uani 1 1 d . . . . .
H28 H 0.8351 1.3729 0.6162 0.070 Uiso 1 1 calc R U . . .
C29 C 0.8867(8) 1.261(2) 0.6571(9) 0.046(6) Uani 1 1 d . . . . .
H29 H 0.8936 1.2905 0.6949 0.055 Uiso 1 1 calc R U . . .
C30 C 0.8064(6) 1.336(2) 0.5063(7) 0.034(4) Uani 1 1 d . U . . .
H30 H 0.7921 1.4020 0.5169 0.040 Uiso 1 1 calc R U . . .
C31 C 0.7603(6) 1.3932(17) 0.4087(6) 0.025(4) Uani 1 1 d . . . . .
H31 H 0.7766 1.4622 0.3996 0.030 Uiso 1 1 calc R U . . .
C32 C 0.7258(8) 1.448(2) 0.4258(9) 0.045(6) Uani 1 1 d . . . . .
H32A H 0.7405 1.5028 0.4596 0.053 Uiso 1 1 calc R U . . .
H32B H 0.7100 1.3812 0.4364 0.053 Uiso 1 1 calc R U . . .
C33 C 0.6926(6) 1.521(3) 0.3752(7) 0.048(5) Uani 1 1 d . . . . .
H33A H 0.7085 1.5918 0.3674 0.058 Uiso 1 1 calc R U . . .
H33B H 0.6690 1.5553 0.3858 0.058 Uiso 1 1 calc R U . . .
C34 C 0.6700(7) 1.444(2) 0.3199(8) 0.054(6) Uani 1 1 d . . . . .
H34A H 0.6532 1.3744 0.3267 0.065 Uiso 1 1 calc R U . . .
H34B H 0.6485 1.4962 0.2886 0.065 Uiso 1 1 calc R U . . .
C35 C 0.7054(7) 1.396(2) 0.3030(8) 0.043(6) Uani 1 1 d . . . . .
H35A H 0.7224 1.4651 0.2963 0.052 Uiso 1 1 calc R U . . .
H35B H 0.6917 1.3464 0.2672 0.052 Uiso 1 1 calc R U . . .
C36 C 0.7376(5) 1.312(2) 0.3545(6) 0.032(4) Uani 1 1 d . . . . .
H36 H 0.7195 1.2463 0.3622 0.039 Uiso 1 1 calc R U . . .
C37 C 0.7804(7) 1.2519(19) 0.2995(8) 0.038(5) Uani 1 1 d . . . . .
H37 H 0.7578 1.2914 0.2671 0.046 Uiso 1 1 calc R U . . .
C38 C 0.8169(7) 1.195(2) 0.2916(8) 0.048(6) Uani 1 1 d . . . . .
C39 C 0.8242(8) 1.225(3) 0.2408(9) 0.061(8) Uani 1 1 d . . . . .
H39 H 0.8035 1.2771 0.2122 0.073 Uiso 1 1 calc R U . . .
C40 C 0.8594(7) 1.180(3) 0.2332(8) 0.051(6) Uani 1 1 d . . . . .
H40 H 0.8663 1.2108 0.2029 0.061 Uiso 1 1 calc R U . . .
C41 C 0.8870(7) 1.084(2) 0.2717(9) 0.044(5) Uani 1 1 d . . . . .
C42 C 0.8802(7) 1.0556(17) 0.3183(8) 0.042(5) Uani 1 1 d . . . . .
H42 H 0.8988 0.9942 0.3438 0.050 Uiso 1 1 calc R U . . .
C43 C 0.8469(7) 1.111(2) 0.3314(8) 0.043(5) Uani 1 1 d . . . . .
C44 C 0.9249(7) 1.036(3) 0.2612(9) 0.049(6) Uani 1 1 d . . . . .
C45 C 0.8794(8) 0.824(4) 0.5508(11) 0.071(8) Uani 1 1 d . . . . .
C46B C 0.8059(16) 0.730(5) 0.4830(19) 0.042(11) Uiso 0.5 1 d . . P B 2
C47B C 0.834(4) 0.614(12) 0.543(5) 0.19(5) Uiso 0.5 1 d . . P B 2
C54 C 1.0329(8) 1.339(2) 0.8786(9) 0.056(6) Uani 1 1 d . U . . .
C55 C 0.962(4) 1.456(9) 0.815(4) 0.30(4) Uiso 1 1 d . . . . .
C56 C 1.0047(12) 1.537(4) 0.9012(14) 0.111(10) Uani 1 1 d . U . . .
C57 C 1.1191(10) 1.021(4) 0.9488(12) 0.072(7) Uani 1 1 d . U . . .
C58 C 1.1451(10) 1.230(3) 0.9372(11) 0.066(7) Uani 1 1 d . U . . .
C59 C 1.1849(15) 1.122(4) 1.0250(17) 0.122(14) Uiso 1 1 d . . . . .
O21A O 0.9829(10) 0.947(3) 0.5872(11) 0.043(7) Uiso 0.5 1 d . . P C 1
O22A O 1.0159(14) 0.752(4) 0.6013(16) 0.079(11) Uiso 0.5 1 d . . P C 2
O25A O 0.9902(14) 1.013(5) 0.9055(17) 0.100(12) Uiso 0.5 1 d . . P D 1
O26A O 1.0154(10) 0.916(3) 0.9118(11) 0.044(7) Uiso 0.5 1 d . . P D 2
N9A N 1.002(2) 1.066(6) 0.531(3) 0.13(2) Uiso 0.5 1 d . . P C 1
N12A N 0.9808(18) 1.145(5) 0.971(2) 0.090(15) Uiso 0.5 1 d . . P D 1
C51A C 1.0099(12) 0.967(3) 0.5756(13) 0.028(8) Uiso 0.5 1 d . . P C 1
C52A C 0.954(2) 1.064(7) 0.478(3) 0.077(18) Uiso 0.5 1 d . . P C 1
C53A C 1.041(2) 1.141(7) 0.515(3) 0.090(19) Uiso 0.5 1 d . . P C 1
C60A C 1.0023(16) 1.131(5) 0.942(2) 0.062(12) Uiso 0.5 1 d . . P D 1
C61A C 0.998(2) 1.233(6) 0.980(2) 0.068(15) Uiso 0.5 1 d . . P D 1
C62A C 0.9396(19) 1.109(6) 0.964(2) 0.075(15) Uiso 0.5 1 d . . P D 1
O21B O 1.0505(15) 0.746(4) 0.6382(18) 0.085(12) Uiso 0.5 1 d . . P C 1
O25B O 0.9563(11) 1.115(4) 0.8547(15) 0.073(10) Uiso 0.5 1 d D . P D 1
N12B N 0.8796(14) 1.191(5) 0.820(2) 0.107(17) Uiso 0.5 1 d D . P D 1
C52B C 1.157(2) 0.620(7) 0.691(3) 0.084(18) Uiso 0.5 1 d . . P C 1
N9B N 1.166(4) 0.682(10) 0.678(4) 0.18(4) Uiso 0.5 1 d . . P C 1
C60B C 0.9151(10) 1.129(4) 0.8283(14) 0.039(9) Uiso 0.5 1 d D . P D 1
C61B C 0.8328(15) 1.211(6) 0.784(2) 0.088(19) Uiso 0.5 1 d D . P D 1
O27B O 0.9601(12) 0.768(3) 0.9932(14) 0.066(9) Uiso 0.5 1 d . . P E 1
O27A O 1.2439(19) 0.842(6) 0.685(2) 0.15(2) Uiso 0.5 1 d . . P F 2
O26B O 0.9962(14) 0.817(5) 0.9718(16) 0.096(12) Uiso 0.5 1 d . . P G 2
O22B O 1.019(3) 0.611(9) 0.520(5) 0.25(5) Uiso 0.5 1 d . . P H 2
N8 N 0.9969(16) 0.409(5) 0.6298(18) 0.159(15) Uiso 1 1 d . . . . .
C48 C 0.992(3) 0.480(8) 0.672(3) 0.24(2) Uani 1 1 d . U . . .
C50 C 1.023(2) 0.292(8) 0.647(3) 0.23(3) Uani 1 1 d . U . . .
C49 C 1.028(3) 0.387(7) 0.703(3) 0.22(3) Uani 1 1 d . U . . .
O15B O 0.870(2) 1.485(6) 0.449(2) 0.28(3) Uiso 1 1 d . . . . .
O14A O 0.929(3) 1.428(9) 0.467(4) 0.23(4) Uiso 0.5 1 d . . P A 1
C0AA C 1.1199(18) 0.703(5) 0.652(2) 0.067(13) Uiso 0.5 1 d . . P C 1
C46A C 0.8162(18) 0.761(5) 0.471(2) 0.058(14) Uiso 0.5 1 d . . P B 1
C47A C 0.8647(15) 0.639(4) 0.5755(17) 0.042(10) Uiso 0.5 1 d . . P B 1
C53B C 1.224(3) 0.677(9) 0.696(4) 0.15(3) Uiso 0.5 1 d . . P C 1
C62B C 0.846(3) 1.040(9) 0.845(3) 0.12(2) Uiso 0.5 1 d . . P D 1

loop_
_atom_site_aniso_label
_atom_site_aniso_U_11
_atom_site_aniso_U_22
_atom_site_aniso_U_33
_atom_site_aniso_U_23
_atom_site_aniso_U_13
_atom_site_aniso_U_12
Nd1 0.0355(6) 0.0437(7) 0.0274(5) -0.0008(6) 0.0124(5) 0.0000(6)
Nd2 0.0295(6) 0.0609(9) 0.0281(5) -0.0009(6) 0.0117(5) -0.0005(7)
Mn1 0.0436(18) 0.0373(19) 0.0325(14) 0.0075(14) 0.0143(13) 0.0222(16)
Mn2 0.050(2) 0.0325(19) 0.0377(15) 0.0038(14) 0.0163(14) 0.0147(16)
Cl1 0.076(5) 0.089(6) 0.101(5) -0.012(5) 0.030(4) -0.016(5)
Cl2 0.070(4) 0.036(3) 0.077(4) 0.019(4) 0.030(3) 0.004(4)
O1 0.058(10) 0.074(13) 0.063(10) -0.032(9) 0.042(9) -0.014(9)
O2 0.052(10) 0.033(10) 0.065(10) 0.006(8) 0.036(9) -0.008(8)
O3 0.043(8) 0.071(11) 0.040(7) 0.010(7) 0.016(6) 0.023(8)
O4 0.063(10) 0.109(16) 0.040(8) 0.012(8) 0.025(7) 0.048(10)
O5 0.041(4) 0.040(4) 0.040(4) -0.0002(14) 0.0156(19) 0.0002(14)
O6 0.041(3) 0.040(4) 0.042(3) 0.0003(14) 0.0168(19) 0.0002(14)
O7 0.080(6) 0.079(6) 0.080(6) 0.0002(14) 0.032(3) 0.0002(14)
O8 0.035(7) 0.041(10) 0.082(9) 0.039(8) 0.025(7) 0.030(7)
O9 0.038(4) 0.037(4) 0.037(4) 0.0005(14) 0.0156(19) 0.0005(14)
O10 0.068(11) 0.072(12) 0.061(9) 0.029(8) 0.040(8) 0.050(9)
O11 0.040(9) 0.049(11) 0.080(11) -0.019(9) 0.031(9) -0.008(8)
O12 0.050(9) 0.030(9) 0.061(9) -0.001(7) 0.036(8) -0.001(7)
O16 0.061(11) 0.053(11) 0.099(12) -0.003(9) 0.037(10) 0.010(9)
O17 0.13(2) 0.094(19) 0.16(2) 0.034(17) 0.018(18) -0.055(18)
O18 0.14(2) 0.18(3) 0.15(2) -0.01(2) 0.08(2) -0.02(2)
O19 0.066(12) 0.096(17) 0.072(11) 0.028(13) 0.000(10) 0.028(14)
O20 0.061(11) 0.045(10) 0.040(8) -0.011(8) -0.006(7) -0.017(9)
O23 0.094(16) 0.082(16) 0.083(13) -0.017(12) 0.039(12) 0.000(13)
O24 0.071(11) 0.020(10) 0.064(9) 0.000(8) -0.041(9) -0.015(9)
N1 0.032(3) 0.032(3) 0.033(3) 0.0002(14) 0.0135(18) 0.0000(14)
N2 0.049(11) 0.033(11) 0.047(9) 0.010(10) 0.028(9) 0.008(11)
N3 0.027(8) 0.049(12) 0.028(7) 0.001(9) 0.007(7) 0.008(10)
N4 0.034(4) 0.033(4) 0.034(4) -0.0005(14) 0.0138(19) 0.0004(14)
N5 0.10(2) 0.032(14) 0.11(2) -0.013(14) 0.021(18) 0.000(14)
N6 0.032(10) 0.071(18) 0.065(12) 0.016(13) 0.008(9) 0.001(11)
N7 0.021(9) 0.041(11) 0.066(11) -0.033(9) -0.005(8) -0.012(8)
N10 0.097(9) 0.097(9) 0.098(8) -0.0003(14) 0.040(4) 0.0002(14)
N11 0.049(5) 0.048(5) 0.049(5) -0.0002(14) 0.020(2) 0.0001(14)
C1 0.043(12) 0.035(15) 0.054(12) -0.012(12) 0.031(11) -0.028(12)
C2 0.043(12) 0.016(10) 0.040(10) -0.005(8) 0.024(9) -0.008(9)
C3 0.063(15) 0.061(18) 0.056(13) -0.008(12) 0.046(13) -0.012(13)
C4 0.074(16) 0.038(14) 0.029(9) 0.003(8) 0.014(10) 0.008(12)
C5 0.042(12) 0.031(12) 0.044(10) 0.006(9) 0.020(9) 0.000(10)
C6 0.040(11) 0.055(14) 0.034(10) 0.015(10) 0.019(9) -0.006(11)
C7 0.037(11) 0.032(12) 0.043(10) -0.005(9) 0.018(9) 0.005(10)
C8 0.047(11) 0.038(12) 0.034(8) -0.018(10) 0.008(8) 0.018(12)
C9 0.039(11) 0.054(14) 0.039(9) 0.008(9) 0.025(9) 0.028(10)
C10 0.062(16) 0.09(2) 0.037(11) 0.002(12) 0.025(11) 0.046(15)
C11 0.068(15) 0.078(18) 0.049(11) 0.009(14) 0.014(11) 0.049(17)
C12 0.038(12) 0.061(17) 0.044(11) -0.002(10) 0.014(10) 0.001(11)
C13 0.041(13) 0.09(2) 0.034(11) 0.002(12) 0.017(10) 0.016(14)
C14 0.039(11) 0.033(15) 0.045(10) -0.003(9) 0.014(9) -0.016(10)
C15 0.035(4) 0.034(4) 0.035(4) -0.0001(14) 0.014(2) 0.0003(14)
C16 0.041(12) 0.022(13) 0.033(9) 0.000(8) 0.022(9) 0.000(9)
C17 0.039(11) 0.015(11) 0.033(9) 0.009(7) 0.015(8) 0.010(9)
C18 0.033(12) 0.034(15) 0.033(10) 0.010(9) 0.007(9) 0.003(11)
C19 0.018(9) 0.014(10) 0.036(10) 0.007(8) 0.001(8) -0.004(9)
C5AA 0.040(12) 0.025(13) 0.041(11) -0.008(9) 0.011(10) 0.014(10)
C21 0.036(10) 0.017(10) 0.041(9) 0.000(11) 0.009(8) 0.009(12)
C22 0.036(11) 0.019(11) 0.043(10) -0.001(8) 0.014(9) 0.002(9)
C23 0.039(5) 0.039(5) 0.039(5) 0.0004(14) 0.016(2) -0.0004(14)
C24 0.039(12) 0.020(12) 0.056(13) 0.003(11) 0.009(11) -0.008(11)
C25 0.033(12) 0.007(12) 0.062(14) -0.001(10) 0.015(11) 0.000(10)
C26 0.034(5) 0.034(5) 0.035(5) 0.0002(14) 0.014(2) -0.0001(14)
C27 0.031(11) 0.014(11) 0.051(12) 0.013(9) 0.011(10) 0.009(9)
C28 0.056(14) 0.067(18) 0.038(11) -0.001(14) 0.006(10) 0.010(17)
C29 0.057(15) 0.031(14) 0.035(11) -0.002(10) 0.006(11) -0.020(12)
C30 0.033(4) 0.033(5) 0.034(4) 0.0002(14) 0.014(2) 0.0000(14)
C31 0.027(9) 0.015(10) 0.024(8) -0.005(7) 0.001(7) -0.003(8)
C32 0.049(14) 0.037(14) 0.043(11) 0.013(10) 0.015(10) 0.035(12)
C33 0.038(11) 0.057(14) 0.035(9) -0.001(12) 0.002(8) 0.028(13)
C34 0.042(13) 0.071(17) 0.031(10) -0.017(11) -0.003(9) 0.023(12)
C35 0.041(12) 0.047(14) 0.038(10) 0.006(10) 0.013(9) 0.020(11)
C36 0.032(8) 0.032(10) 0.030(7) 0.003(9) 0.009(7) -0.003(10)
C37 0.036(11) 0.039(12) 0.035(9) 0.003(9) 0.011(8) 0.002(9)
C38 0.048(13) 0.059(16) 0.039(10) -0.002(10) 0.021(10) 0.023(12)
C39 0.051(14) 0.09(2) 0.035(11) -0.015(12) 0.014(10) 0.021(14)
C40 0.032(11) 0.087(19) 0.033(10) 0.010(12) 0.012(9) 0.021(13)
C41 0.040(12) 0.029(13) 0.059(12) -0.022(10) 0.017(10) -0.016(10)
C42 0.060(14) 0.020(13) 0.040(10) -0.018(8) 0.016(10) -0.003(10)
C43 0.039(12) 0.041(13) 0.051(11) 0.006(10) 0.022(10) 0.014(11)
C44 0.049(13) 0.049(16) 0.041(10) -0.014(13) 0.010(10) 0.018(14)
C45 0.035(12) 0.09(2) 0.070(14) -0.026(16) 0.001(11) 0.015(16)
C54 0.056(6) 0.055(6) 0.056(6) 0.0001(14) 0.023(3) 0.0004(14)
C56 0.111(10) 0.111(10) 0.112(10) -0.001(3) 0.047(5) 0.000(3)
C57 0.072(7) 0.072(7) 0.073(7) 0.0001(14) 0.030(3) -0.0001(14)
C58 0.067(8) 0.063(8) 0.066(8) 0.001(3) 0.026(4) -0.001(3)
C48 0.24(2) 0.24(2) 0.24(2) -0.0001(14) 0.100(10) 0.0000(14)
C50 0.23(3) 0.23(3) 0.23(3) 0.000(3) 0.097(11) 0.000(3)
C49 0.22(3) 0.22(3) 0.22(3) 0.000(3) 0.094(12) 0.000(3)

loop_
_atom_type_symbol
_atom_type_description
_atom_type_scat_dispersion_real
_atom_type_scat_dispersion_imag
_atom_type_scat_source
C C 0.0033 0.0016 'International Tables Vol C Tables 4.2.6.8 and 6.1.1.4'
H H 0.0000 0.0000 'International Tables Vol C Tables 4.2.6.8 and 6.1.1.4'
Cl Cl 0.1484 0.1585 'International Tables Vol C Tables 4.2.6.8 and 6.1.1.4'
Mn Mn 0.3368 0.7283 'International Tables Vol C Tables 4.2.6.8 and 6.1.1.4'
N N 0.0061 0.0033 'International Tables Vol C Tables 4.2.6.8 and 6.1.1.4'
Nd Nd -0.1943 3.0179 'International Tables Vol C Tables 4.2.6.8 and 6.1.1.4'
O O 0.0106 0.0060 'International Tables Vol C Tables 4.2.6.8 and 6.1.1.4'

loop_
_geom_angle_atom_site_label_1
_geom_angle_atom_site_label_2
_geom_angle_atom_site_label_3
_geom_angle
_geom_angle_site_symmetry_1
_geom_angle_site_symmetry_3
O12 Nd1 O6 77.0(5) 2_756 .
O12 Nd1 O24 78.0(6) 2_756 .
O6 Nd1 O24 79.6(5) . .
O12 Nd1 O7 88.8(6) 2_756 .
O6 Nd1 O7 123.7(6) . .
O24 Nd1 O7 150.1(7) . .
O12 Nd1 O2 131.2(5) 2_756 2_757
O6 Nd1 O2 70.8(5) . 2_757
O24 Nd1 O2 128.5(6) . 2_757
O7 Nd1 O2 80.1(6) . 2_757
O12 Nd1 O23 79.7(6) 2_756 .
O6 Nd1 O23 150.5(6) . .
O24 Nd1 O23 78.0(7) . .
O7 Nd1 O23 73.2(7) . .
O2 Nd1 O23 138.7(6) 2_757 .
O12 Nd1 O25B 144.7(10) 2_756 .
O6 Nd1 O25B 137.8(10) . .
O24 Nd1 O25B 109.5(9) . .
O7 Nd1 O25B 67.4(9) . .
O2 Nd1 O25B 72.0(9) 2_757 .
O23 Nd1 O25B 68.9(10) . .
O12 Nd1 O26A 139.6(8) 2_756 .
O6 Nd1 O26A 82.7(7) . .
O24 Nd1 O26A 64.1(8) . .
O7 Nd1 O26A 131.3(8) . .
O2 Nd1 O26A 71.0(7) 2_757 .
O23 Nd1 O26A 104.3(8) . .
O12 Nd1 O25A 154.6(11) 2_756 .
O6 Nd1 O25A 110.1(12) . .
O24 Nd1 O25A 79.4(11) . .
O7 Nd1 O25A 105.5(11) . .
O2 Nd1 O25A 72.9(11) 2_757 .
O23 Nd1 O25A 84.4(12) . .
O25B Nd1 O25A 38.5(13) . .
O8 Nd2 O11 75.4(6) . 2_756
O8 Nd2 O1 77.8(6) . 2_757
O11 Nd2 O1 129.8(6) 2_756 2_757
O8 Nd2 O22A 131.3(10) . .
O11 Nd2 O22A 83.0(11) 2_756 .
O1 Nd2 O22A 144.2(11) 2_757 .
O8 Nd2 O19 82.0(7) . .
O11 Nd2 O19 138.4(7) 2_756 .
O1 Nd2 O19 76.7(6) 2_757 .
O22A Nd2 O19 86.5(11) . .
O8 Nd2 O20 150.6(6) . .
O11 Nd2 O20 133.9(6) 2_756 .
O1 Nd2 O20 79.3(6) 2_757 .
O22A Nd2 O20 65.8(11) . .
O19 Nd2 O20 75.0(8) . .
O8 Nd2 O5 122.6(5) . .
O11 Nd2 O5 76.1(5) 2_756 .
O1 Nd2 O5 83.9(5) 2_757 .
O22A Nd2 O5 92.6(10) . .
O19 Nd2 O5 144.7(7) . .
O20 Nd2 O5 72.5(5) . .
O8 Nd2 O21A 76.6(7) . .
O11 Nd2 O21A 75.1(8) 2_756 .
O1 Nd2 O21A 137.0(8) 2_757 .
O19 Nd2 O21A 65.8(8) . .
O20 Nd2 O21A 109.2(7) . .
O5 Nd2 O21A 139.1(7) . .
O8 Nd2 O21B 133.4(11) . .
O11 Nd2 O21B 64.7(11) 2_756 .
O1 Nd2 O21B 147.3(11) 2_757 .
O19 Nd2 O21B 112.4(11) . .
O20 Nd2 O21B 73.5(11) . .
O5 Nd2 O21B 70.9(10) . .
O21A Nd2 O21B 70.8(11) . .
O4 Mn1 O3 93.4(6) . .
O4 Mn1 N2 90.2(7) . .
O3 Mn1 N2 173.2(7) . .
O4 Mn1 N1 173.1(6) . .
O3 Mn1 N1 92.5(6) . .
N2 Mn1 N1 83.6(6) . .
O4 Mn1 O16 93.8(8) . .
O3 Mn1 O16 84.7(6) . .
N2 Mn1 O16 89.3(8) . .
N1 Mn1 O16 83.1(6) . .
O4 Mn1 Cl1 94.3(7) . .
O3 Mn1 Cl1 94.4(6) . .
N2 Mn1 Cl1 91.1(7) . .
N1 Mn1 Cl1 88.9(5) . .
O16 Mn1 Cl1 171.8(5) . .
O10 Mn2 O9 94.9(6) . .
O10 Mn2 N4 91.0(6) . .
O9 Mn2 N4 170.1(7) . .
O10 Mn2 N3 167.8(7) . .
O9 Mn2 N3 91.8(6) . .
N4 Mn2 N3 81.0(6) . .
O10 Mn2 O13 84.1(8) . .
O9 Mn2 O13 88.7(7) . .
N4 Mn2 O13 83.9(7) . .
N3 Mn2 O13 85.9(8) . .
O10 Mn2 Cl2 100.4(6) . .
O9 Mn2 Cl2 95.7(5) . .
N4 Mn2 Cl2 91.1(5) . .
N3 Mn2 Cl2 89.1(5) . .
O13 Mn2 Cl2 173.4(6) . .
C1 O1 Nd2 137.1(17) . 2_757
C1 O2 Nd1 142.2(13) . 2_757
C6 O3 Mn1 127.8(13) . .
C17 O4 Mn1 121.3(14) . .
C22 O5 Nd2 109.9(13) . .
C22 O6 Nd1 171.6(13) . .
C23 O7 Nd1 107.0(17) . .
C23 O8 Nd2 171.3(16) . .
C26 O9 Mn2 133.5(14) . .
C43 O10 Mn2 125.5(13) . .
C44 O11 Nd2 143.2(14) . 2_756
C44 O12 Nd1 140.0(15) . 2_756
N5 O13 Mn2 141(3) . .
N6 O16 Mn1 134.2(16) . .
C45 O19 Nd2 171(2) . .
C48 O20 Nd2 132(3) . .
C54 O23 Nd1 154.9(18) . .
C57 O24 Nd1 165(2) . .
C8 N1 C9 121.3(15) . .
C8 N1 Mn1 125.3(13) . .
C9 N1 Mn1 113.2(9) . .
C15 N2 C14 121.8(17) . .
C15 N2 Mn1 126.9(15) . .
C14 N2 Mn1 111.1(11) . .
C30 N3 C31 122.7(18) . .
C30 N3 Mn2 124.1(15) . .
C31 N3 Mn2 113.0(10) . .
C37 N4 C36 125.1(15) . .
C37 N4 Mn2 124.8(14) . .
C36 N4 Mn2 110.1(9) . .
O13 N5 O15B 126(5) . .
O13 N5 O14A 139(5) . .
O15B N5 O14A 94(5) . .
O13 N5 O14B 115(4) . .
O15B N5 O14B 107(4) . .
O17 N6 O16 123(3) . .
O17 N6 O18 123(3) . .
O16 N6 O18 114(3) . .
C45 N7 C47A 111(3) . .
C45 N7 C46B 131(3) . .
C45 N7 C47B 151(5) . .
C46B N7 C47B 75(5) . .
C45 N7 C46A 113(3) . .
C47A N7 C46A 136(3) . .
C54 N10 C55 139(5) . .
C54 N10 C56 119(3) . .
C55 N10 C56 99(5) . .
C57 N11 C59 132(3) . .
C57 N11 C58 119(2) . .
C59 N11 C58 108(3) . .
O2 C1 O1 128(2) . .
O2 C1 C2 117.4(17) . .
O1 C1 C2 115(2) . .
C3 C2 C7 121.2(19) . .
C3 C2 C1 119.2(17) . .
C7 C2 C1 119.6(19) . .
C2 C3 C4 116.3(18) . .
C2 C3 H3 121.8 . .
C4 C3 H3 121.8 . .
C5 C4 C3 123(2) . .
C5 C4 H4 118.6 . .
C3 C4 H4 118.6 . .
C6 C5 C4 118.3(19) . .
C6 C5 C8 123.7(17) . .
C4 C5 C8 118.0(19) . .
O3 C6 C7 116.7(18) . .
O3 C6 C5 125.4(19) . .
C7 C6 C5 117.9(17) . .
C2 C7 C6 123.4(19) . .
C2 C7 H7 118.3 . .
C6 C7 H7 118.3 . .
N1 C8 C5 125.1(18) . .
N1 C8 H8 117.4 . .
C5 C8 H8 117.4 . .
N1 C9 C10 114.8(14) . .
N1 C9 C14 105.1(15) . .
C10 C9 C14 109.9(18) . .
N1 C9 H9 109.0 . .
C10 C9 H9 109.0 . .
C14 C9 H9 109.0 . .
C9 C10 C11 108.9(16) . .
C9 C10 H10A 109.9 . .
C11 C10 H10A 109.9 . .
C9 C10 H10B 109.9 . .
C11 C10 H10B 109.9 . .
H10A C10 H10B 108.3 . .
C10 C11 C12 110(2) . .
C10 C11 H11A 109.7 . .
C12 C11 H11A 109.7 . .
C10 C11 H11B 109.7 . .
C12 C11 H11B 109.7 . .
H11A C11 H11B 108.2 . .
C13 C12 C11 110.6(18) . .
C13 C12 H12A 109.5 . .
C11 C12 H12A 109.5 . .
C13 C12 H12B 109.5 . .
C11 C12 H12B 109.5 . .
H12A C12 H12B 108.1 . .
C14 C13 C12 108.8(17) . .
C14 C13 H13A 109.9 . .
C12 C13 H13A 109.9 . .
C14 C13 H13B 109.9 . .
C12 C13 H13B 109.9 . .
H13A C13 H13B 108.3 . .
C13 C14 N2 115.7(16) . .
C13 C14 C9 109.2(17) . .
N2 C14 C9 106.3(15) . .
C13 C14 H14 108.5 . .
N2 C14 H14 108.5 . .
C9 C14 H14 108.5 . .
N2 C15 C16 122.4(19) . .
N2 C15 H15 118.8 . .
C16 C15 H15 118.8 . .
C17 C16 C21 118.0(18) . .
C17 C16 C15 123.4(17) . .
C21 C16 C15 118.4(18) . .
O4 C17 C16 124.6(17) . .
O4 C17 C18 111.6(16) . .
C16 C17 C18 123.0(17) . .
C19 C18 C17 113.7(18) . .
C19 C18 H18 123.1 . .
C17 C18 H18 123.1 . .
C5AA C19 C18 123.5(18) . .
C5AA C19 C22 120.4(17) . .
C18 C19 C22 115.1(18) . .
C19 C5AA C21 119.7(18) . .
C19 C5AA H5AA 120.1 . .
C21 C5AA H5AA 120.1 . .
C5AA C21 C16 121.4(19) . .
C5AA C21 H21 119.3 . .
C16 C21 H21 119.3 . .
O5 C22 O6 121.6(19) . .
O5 C22 C19 117.9(18) . .
O6 C22 C19 120.5(17) . .
O7 C23 O8 125(2) . .
O7 C23 C24 115(2) . .
O8 C23 C24 119.3(19) . .
C25 C24 C29 120(2) . .
C25 C24 C23 122(2) . .
C29 C24 C23 117.8(19) . .
C24 C25 C26 128(2) . .
C24 C25 H25 116.0 . .
C26 C25 H25 116.0 . .
O9 C26 C25 127(2) . .
O9 C26 C27 120.9(18) . .
C25 C26 C27 111.6(18) . .
C28 C27 C26 120(2) . .
C28 C27 C30 116(2) . .
C26 C27 C30 123.2(18) . .
C29 C28 C27 122(3) . .
C29 C28 H28 118.8 . .
C27 C28 H28 118.8 . .
C28 C29 C24 117(2) . .
C28 C29 H29 121.5 . .
C24 C29 H29 121.5 . .
N3 C30 C27 126(2) . .
N3 C30 H30 117.0 . .
C27 C30 H30 117.0 . .
N3 C31 C32 113.8(14) . .
N3 C31 C36 106.9(15) . .
C32 C31 C36 110.5(16) . .
N3 C31 H31 108.5 . .
C32 C31 H31 108.5 . .
C36 C31 H31 108.5 . .
C31 C32 C33 108.5(16) . .
C31 C32 H32A 110.0 . .
C33 C32 H32A 110.0 . .
C31 C32 H32B 110.0 . .
C33 C32 H32B 110.0 . .
H32A C32 H32B 108.4 . .
C32 C33 C34 113(2) . .
C32 C33 H33A 108.9 . .
C34 C33 H33A 108.9 . .
C32 C33 H33B 108.9 . .
C34 C33 H33B 108.9 . .
H33A C33 H33B 107.7 . .
C35 C34 C33 108.8(17) . .
C35 C34 H34A 109.9 . .
C33 C34 H34A 109.9 . .
C35 C34 H34B 109.9 . .
C33 C34 H34B 109.9 . .
H34A C34 H34B 108.3 . .
C34 C35 C36 106.7(16) . .
C34 C35 H35A 110.4 . .
C36 C35 H35A 110.4 . .
C34 C35 H35B 110.4 . .
C36 C35 H35B 110.4 . .
H35A C35 H35B 108.6 . .
N4 C36 C31 104.5(13) . .
N4 C36 C35 115.6(13) . .
C31 C36 C35 109.1(17) . .
N4 C36 H36 109.2 . .
C31 C36 H36 109.2 . .
C35 C36 H36 109.2 . .
N4 C37 C38 125.0(18) . .
N4 C37 H37 117.5 . .
C38 C37 H37 117.5 . .
C43 C38 C37 123.0(18) . .
C43 C38 C39 117.6(18) . .
C37 C38 C39 119.4(19) . .
C40 C39 C38 122(2) . .
C40 C39 H39 119.1 . .
C38 C39 H39 119.1 . .
C39 C40 C41 119(2) . .
C39 C40 H40 120.4 . .
C41 C40 H40 120.4 . .
C42 C41 C40 119(2) . .
C42 C41 C44 123(2) . .
C40 C41 C44 118(2) . .
C41 C42 C43 123(2) . .
C41 C42 H42 118.3 . .
C43 C42 H42 118.3 . .
O10 C43 C38 122.4(17) . .
O10 C43 C42 118.9(18) . .
C38 C43 C42 118.6(18) . .
O12 C44 O11 121.8(19) . .
O12 C44 C41 124(2) . .
O11 C44 C41 113(2) . .
N7 C45 O19 122(3) . .
O23 C54 N10 123(2) . .
O24 C57 N11 132(3) . .
C51A O21A Nd2 124(3) . .
C60A O25A Nd1 112(3) . .
C51A N9A N9A 134(3) . 2_756
C51A N9A C52A 103(5) . 2_756
N9A N9A C52A 61(5) 2_756 2_756
C51A N9A C52A 116(5) . .
N9A N9A C52A 59(5) 2_756 .
C52A N9A C52A 121(5) 2_756 .
C51A N9A C53A 137(6) . 2_756
N9A N9A C53A 65(5) 2_756 2_756
C52A N9A C53A 117(5) 2_756 2_756
C52A N9A C53A 30(3) . 2_756
C51A N9A C53A 128(5) . .
N9A N9A C53A 60(4) 2_756 .
C52A N9A C53A 30(3) 2_756 .
C52A N9A C53A 112(5) . .
C53A N9A C53A 95(6) 2_756 .
C61A N12A C60A 81(5) . .
C61A N12A C62A 134(7) . .
C60A N12A C62A 133(5) . .
C61A N12A N12A 69(4) . 2_757
C60A N12A N12A 98(6) . 2_757
C62A N12A N12A 122(6) . 2_757
C61A N12A C61A 41(4) . 2_757
C60A N12A C61A 114(5) . 2_757
C62A N12A C61A 112(5) . 2_757
N12A N12A C61A 43(3) 2_757 2_757
O21A C51A N9A 117(4) . .
C53A C52A N9A 85(8) 2_756 2_756
C53A C52A N9A 78(7) 2_756 .
N9A C52A N9A 59(5) 2_756 .
C52A C53A N9A 72(7) 2_756 2_756
C52A C53A N9A 66(7) 2_756 .
N9A C53A N9A 56(5) 2_756 .
N12A C60A O25A 114(5) . .
C61A C61A N12A 92(5) 2_757 .
C61A C61A N12A 47(4) 2_757 2_757
N12A C61A N12A 68(5) . 2_757
C0AA O21B Nd2 153(2) . .
C60B O25B Nd1 130(3) . .
C60B N12B C61B 147(5) . .
C60B N12B C62B 96(4) . .
C61B N12B C62B 76(4) . .
C52B N9B C0AA 81(10) . .
C52B N9B C53B 112(10) . .
C0AA N9B C53B 166(9) . .
O25B C60B N12B 149(5) . .
C48 N8 C50 119(6) . .
C48 N8 C49 56(4) . .
C50 N8 C49 64(4) . .
N8 C48 O20 104(6) . .
N9B C0AA O21B 163(5) . .

loop_
_geom_bond_atom_site_label_1
_geom_bond_atom_site_label_2
_geom_bond_distance
_geom_bond_site_symmetry_2
Nd1 O12 2.391(14) 2_756
Nd1 O6 2.408(17) .
Nd1 O24 2.428(15) .
Nd1 O7 2.43(2) .
Nd1 O2 2.460(17) 2_757
Nd1 O23 2.54(2) .
Nd1 O25B 2.59(3) .
Nd1 O26A 2.60(3) .
Nd1 O25A 2.61(4) .
Nd2 O8 2.344(17) .
Nd2 O11 2.361(18) 2_756
Nd2 O1 2.396(14) 2_757
Nd2 O22A 2.41(4) .
Nd2 O19 2.412(18) .
Nd2 O20 2.416(18) .
Nd2 O5 2.472(14) .
Nd2 O21A 2.56(3) .
Nd2 O21B 2.59(4) .
Mn1 O4 1.882(16) .
Mn1 O3 1.889(13) .
Mn1 N2 1.962(16) .
Mn1 N1 2.000(14) .
Mn1 O16 2.350(19) .
Mn1 Cl1 2.582(10) .
Mn2 O10 1.879(14) .
Mn2 O9 1.894(14) .
Mn2 N4 1.985(14) .
Mn2 N3 2.058(19) .
Mn2 O13 2.40(3) .
Mn2 Cl2 2.582(8) .
O1 C1 1.28(2) .
O1 Nd2 2.396(14) 2_757
O2 C1 1.19(3) .
O2 Nd1 2.460(17) 2_757
O3 C6 1.32(2) .
O4 C17 1.38(2) .
O5 C22 1.24(2) .
O6 C22 1.27(2) .
O7 C23 1.21(3) .
O8 C23 1.24(3) .
O9 C26 1.26(2) .
O10 C43 1.33(2) .
O11 C44 1.34(3) .
O11 Nd2 2.361(18) 2_756
O12 C44 1.25(3) .
O12 Nd1 2.390(13) 2_756
O13 N5 0.88(3) .
O14B N5 1.54(7) .
O16 N6 1.26(3) .
O17 N6 1.17(3) .
O18 N6 1.32(3) .
O19 C45 1.27(3) .
O20 C48 1.49(8) .
O23 C54 1.19(3) .
O24 C57 1.22(3) .
N1 C8 1.29(2) .
N1 C9 1.51(2) .
N2 C15 1.28(2) .
N2 C14 1.52(3) .
N3 C30 1.26(2) .
N3 C31 1.46(2) .
N4 C37 1.26(2) .
N4 C36 1.50(2) .
N5 O15B 1.20(6) .
N5 O14A 1.36(10) .
N7 C45 1.22(4) .
N7 C47A 1.46(5) .
N7 C46B 1.54(5) .
N7 C47B 1.54(13) .
N7 C46A 1.55(5) .
N10 C54 1.33(4) .
N10 C55 1.37(10) .
N10 C56 1.54(5) .
N11 C57 1.33(4) .
N11 C59 1.38(4) .
N11 C58 1.54(3) .
C1 C2 1.53(3) .
C2 C3 1.36(3) .
C2 C7 1.38(3) .
C3 C4 1.43(3) .
C3 H3 0.9500 .
C4 C5 1.42(3) .
C4 H4 0.9500 .
C5 C6 1.39(3) .
C5 C8 1.43(3) .
C6 C7 1.39(3) .
C7 H7 0.9500 .
C8 H8 0.9500 .
C9 C10 1.52(3) .
C9 C14 1.55(3) .
C9 H9 1.0000 .
C10 C11 1.54(3) .
C10 H10A 0.9900 .
C10 H10B 0.9900 .
C11 C12 1.55(3) .
C11 H11A 0.9900 .
C11 H11B 0.9900 .
C12 C13 1.55(3) .
C12 H12A 0.9900 .
C12 H12B 0.9900 .
C13 C14 1.51(3) .
C13 H13A 0.9900 .
C13 H13B 0.9900 .
C14 H14 1.0000 .
C15 C16 1.41(3) .
C15 H15 0.9500 .
C16 C17 1.38(3) .
C16 C21 1.41(2) .
C17 C18 1.47(3) .
C18 C19 1.44(3) .
C18 H18 0.9500 .
C19 C5AA 1.35(3) .
C19 C22 1.50(3) .
C5AA C21 1.41(3) .
C5AA H5AA 0.9500 .
C21 H21 0.9500 .
C23 C24 1.55(3) .
C24 C25 1.31(3) .
C24 C29 1.43(3) .
C25 C26 1.37(3) .
C25 H25 0.9500 .
C26 C27 1.48(3) .
C27 C28 1.41(3) .
C27 C30 1.49(3) .
C28 C29 1.34(3) .
C28 H28 0.9500 .
C29 H29 0.9500 .
C30 H30 0.9500 .
C31 C32 1.49(3) .
C31 C36 1.54(2) .
C31 H31 1.0000 .
C32 C33 1.52(3) .
C32 H32A 0.9900 .
C32 H32B 0.9900 .
C33 C34 1.53(3) .
C33 H33A 0.9900 .
C33 H33B 0.9900 .
C34 C35 1.49(3) .
C34 H34A 0.9900 .
C34 H34B 0.9900 .
C35 C36 1.58(3) .
C35 H35A 0.9900 .
C35 H35B 0.9900 .
C36 H36 1.0000 .
C37 C38 1.44(3) .
C37 H37 0.9500 .
C38 C43 1.40(3) .
C38 C39 1.45(3) .
C39 C40 1.34(3) .
C39 H39 0.9500 .
C40 C41 1.45(3) .
C40 H40 0.9500 .
C41 C42 1.34(3) .
C41 C44 1.47(3) .
C42 C43 1.40(3) .
C42 H42 0.9500 .
O21A C51A 1.07(4) .
O25A C60A 1.53(7) .
N9A C51A 1.49(7) .
N9A N9A 1.55(12) 2_756
N9A C52A 1.56(9) 2_756
N9A C52A 1.58(9) .
N9A C53A 1.63(9) 2_756
N9A C53A 1.70(9) .
N12A C61A 1.09(7) .
N12A C60A 1.24(6) .
N12A C62A 1.34(7) .
N12A N12A 1.47(9) 2_757
N12A C61A 1.48(7) 2_757
C52A C53A 0.85(8) 2_756
C52A N9A 1.56(9) 2_756
C53A C52A 0.85(8) 2_756
C53A N9A 1.63(9) 2_756
C61A C61A 0.97(9) 2_757
C61A N12A 1.48(7) 2_757
O21B C0AA 2.20(7) .
O25B C60B 1.24(2) .
N12B C60B 1.28(3) .
N12B C61B 1.43(3) .
N12B C62B 2.21(10) .
C52B N9B 0.85(11) .
N9B C0AA 1.38(10) .
N9B C53B 1.78(12) .
O26B O26B 1.36(7) 2_757
O22B O22B 1.23(19) 2_756
N8 C48 1.37(8) .
N8 C50 1.48(8) .
N8 C49 1.73(8) .

loop_
_geom_torsion_atom_site_label_1
_geom_torsion_atom_site_label_2
_geom_torsion_atom_site_label_3
_geom_torsion_atom_site_label_4
_geom_torsion
_geom_torsion_site_symmetry_1
_geom_torsion_site_symmetry_4
O4 Mn1 O3 C6 178.7(18) . .
N1 Mn1 O3 C6 -4.9(18) . .
O16 Mn1 O3 C6 -87.7(18) . .
Cl1 Mn1 O3 C6 84.1(18) . .
O3 Mn1 O4 C17 -150.8(17) . .
N2 Mn1 O4 C17 35.0(17) . .
O16 Mn1 O4 C17 124.3(17) . .
Cl1 Mn1 O4 C17 -56.1(16) . .
O10 Mn2 O9 C26 178.3(19) . .
N3 Mn2 O9 C26 9(2) . .
O13 Mn2 O9 C26 94(2) . .
Cl2 Mn2 O9 C26 -80.7(19) . .
O9 Mn2 O10 C43 -140.7(18) . .
N4 Mn2 O10 C43 31.2(18) . .
N3 Mn2 O10 C43 -18(5) . .
O13 Mn2 O10 C43 -52.5(18) . .
Cl2 Mn2 O10 C43 122.6(17) . .
Mn2 O13 N5 O15B -55(8) . .
Mn2 O13 N5 O14A 108(8) . .
Mn2 O13 N5 O14B 167(3) . .
Mn1 O16 N6 O17 165(2) . .
Mn1 O16 N6 O18 -20(3) . .
Nd1 O2 C1 O1 -13(4) 2_757 .
Nd1 O2 C1 C2 163.0(15) 2_757 .
Nd2 O1 C1 O2 -5(4) 2_757 .
Nd2 O1 C1 C2 179.2(13) 2_757 .
O2 C1 C2 C3 164(2) . .
O1 C1 C2 C3 -20(3) . .
O2 C1 C2 C7 -15(3) . .
O1 C1 C2 C7 161.0(19) . .
C7 C2 C3 C4 2(3) . .
C1 C2 C3 C4 -177.2(19) . .
C2 C3 C4 C5 -1(3) . .
C3 C4 C5 C6 -2(3) . .
C3 C4 C5 C8 -180(2) . .
Mn1 O3 C6 C7 -176.9(15) . .
Mn1 O3 C6 C5 4(3) . .
C4 C5 C6 O3 -178(2) . .
C8 C5 C6 O3 0(4) . .
C4 C5 C6 C7 4(3) . .
C8 C5 C6 C7 -178(2) . .
C3 C2 C7 C6 0(3) . .
C1 C2 C7 C6 179.2(19) . .
O3 C6 C7 C2 178.2(19) . .
C5 C6 C7 C2 -3(3) . .
C9 N1 C8 C5 -174(2) . .
Mn1 N1 C8 C5 1(3) . .
C6 C5 C8 N1 -3(4) . .
C4 C5 C8 N1 175(2) . .
C8 N1 C9 C10 -31(3) . .
Mn1 N1 C9 C10 153.9(17) . .
C8 N1 C9 C14 -151.8(18) . .
Mn1 N1 C9 C14 33.1(18) . .
N1 C9 C10 C11 -179(2) . .
C14 C9 C10 C11 -61(3) . .
C9 C10 C11 C12 58(3) . .
C10 C11 C12 C13 -58(3) . .
C11 C12 C13 C14 59(3) . .
C12 C13 C14 N2 179.5(18) . .
C12 C13 C14 C9 -61(3) . .
C15 N2 C14 C13 -12(3) . .
Mn1 N2 C14 C13 164.5(17) . .
C15 N2 C14 C9 -133(2) . .
Mn1 N2 C14 C9 43.1(19) . .
N1 C9 C14 C13 -172.9(17) . .
C10 C9 C14 C13 63(2) . .
N1 C9 C14 N2 -47(2) . .
C10 C9 C14 N2 -171.5(18) . .
C14 N2 C15 C16 -176.6(19) . .
Mn1 N2 C15 C16 8(3) . .
N2 C15 C16 C17 12(3) . .
N2 C15 C16 C21 -173(2) . .
Mn1 O4 C17 C16 -28(3) . .
Mn1 O4 C17 C18 161.6(14) . .
C21 C16 C17 O4 -176(2) . .
C15 C16 C17 O4 -2(3) . .
C21 C16 C17 C18 -7(3) . .
C15 C16 C17 C18 167(2) . .
O4 C17 C18 C19 179.6(17) . .
C16 C17 C18 C19 9(3) . .
C17 C18 C19 C5AA -8(3) . .
C17 C18 C19 C22 -176.4(17) . .
C18 C19 C5AA C21 4(3) . .
C22 C19 C5AA C21 172(2) . .
C19 C5AA C21 C16 -1(3) . .
C17 C16 C21 C5AA 2(3) . .
C15 C16 C21 C5AA -172(2) . .
Nd2 O5 C22 O6 0(2) . .
Nd2 O5 C22 C19 179.4(13) . .
C5AA C19 C22 O5 17(3) . .
C18 C19 C22 O5 -174.1(18) . .
C5AA C19 C22 O6 -163.4(19) . .
C18 C19 C22 O6 6(3) . .
Nd1 O7 C23 O8 2(3) . .
Nd1 O7 C23 C24 177.5(15) . .
O7 C23 C24 C25 173(2) . .
O8 C23 C24 C25 -11(3) . .
O7 C23 C24 C29 -6(3) . .
O8 C23 C24 C29 169(2) . .
C29 C24 C25 C26 -9(4) . .
C23 C24 C25 C26 172(2) . .
Mn2 O9 C26 C25 -176.8(16) . .
Mn2 O9 C26 C27 -8(3) . .
C24 C25 C26 O9 177(2) . .
C24 C25 C26 C27 8(3) . .
O9 C26 C27 C28 -174(2) . .
C25 C26 C27 C28 -4(3) . .
O9 C26 C27 C30 2(3) . .
C25 C26 C27 C30 171.7(19) . .
C26 C27 C28 C29 1(4) . .
C30 C27 C28 C29 -175(2) . .
C27 C28 C29 C24 -1(4) . .
C25 C24 C29 C28 4(3) . .
C23 C24 C29 C28 -177(2) . .
C31 N3 C30 C27 -174.9(18) . .
Mn2 N3 C30 C27 0(3) . .
C28 C27 C30 N3 178(2) . .
C26 C27 C30 N3 2(3) . .
C30 N3 C31 C32 -33(3) . .
Mn2 N3 C31 C32 151.2(15) . .
C30 N3 C31 C36 -155.4(18) . .
Mn2 N3 C31 C36 28.9(17) . .
N3 C31 C32 C33 -177.3(19) . .
C36 C31 C32 C33 -57(2) . .
C31 C32 C33 C34 57(3) . .
C32 C33 C34 C35 -60(3) . .
C33 C34 C35 C36 61(2) . .
C37 N4 C36 C31 -130.5(18) . .
Mn2 N4 C36 C31 50.2(16) . .
C37 N4 C36 C35 -11(3) . .
Mn2 N4 C36 C35 170.0(14) . .
N3 C31 C36 N4 -49.8(17) . .
C32 C31 C36 N4 -174.2(15) . .
N3 C31 C36 C35 -174.0(14) . .
C32 C31 C36 C35 61.7(19) . .
C34 C35 C36 N4 179.9(17) . .
C34 C35 C36 C31 -63(2) . .
C36 N4 C37 C38 -179(2) . .
Mn2 N4 C37 C38 0(3) . .
N4 C37 C38 C43 14(4) . .
N4 C37 C38 C39 -165(2) . .
C43 C38 C39 C40 -3(4) . .
C37 C38 C39 C40 176(2) . .
C38 C39 C40 C41 10(4) . .
C39 C40 C41 C42 -9(3) . .
C39 C40 C41 C44 179(2) . .
C40 C41 C42 C43 1(3) . .
C44 C41 C42 C43 173(2) . .
Mn2 O10 C43 C38 -27(3) . .
Mn2 O10 C43 C42 155.8(16) . .
C37 C38 C43 O10 0(4) . .
C39 C38 C43 O10 179(2) . .
C37 C38 C43 C42 177(2) . .
C39 C38 C43 C42 -4(3) . .
C41 C42 C43 O10 -178(2) . .
C41 C42 C43 C38 5(3) . .
Nd1 O12 C44 O11 -1(4) 2_756 .
Nd1 O12 C44 C41 -172.4(15) 2_756 .
Nd2 O11 C44 O12 26(4) 2_756 .
Nd2 O11 C44 C41 -161.3(16) 2_756 .
C42 C41 C44 O12 -170(2) . .
C40 C41 C44 O12 2(3) . .
C42 C41 C44 O11 18(3) . .
C40 C41 C44 O11 -170(2) . .
C47A N7 C45 O19 11(4) . .
C46B N7 C45 O19 173(3) . .
C47B N7 C45 O19 22(11) . .
C46A N7 C45 O19 -169(3) . .
Nd1 O23 C54 N10 -102(5) . .
C55 N10 C54 O23 13(9) . .
C56 N10 C54 O23 174(3) . .
Nd1 O24 C57 N11 -82(8) . .
C59 N11 C57 O24 176(4) . .
C58 N11 C57 O24 10(5) . .
Nd2 O21A C51A N9A -169(3) . .
N9A N9A C51A O21A -113(10) 2_756 .
C52A N9A C51A O21A -176(4) 2_756 .
C52A N9A C51A O21A -42(7) . .
C53A N9A C51A O21A -14(9) 2_756 .
C53A N9A C51A O21A 164(5) . .
C51A N9A C52A C53A 142(7) . 2_756
N9A N9A C52A C53A -91(7) 2_756 2_756
C52A N9A C52A C53A -92(9) 2_756 2_756
C53A N9A C52A C53A -60(9) . 2_756
C51A N9A C52A N9A -127(4) . 2_756
C52A N9A C52A N9A -1(9) 2_756 2_756
C53A N9A C52A N9A 91(7) 2_756 2_756
C53A N9A C52A N9A 31(7) . 2_756
C51A N9A C53A C52A 41(9) . 2_756
N9A N9A C53A C52A -84(7) 2_756 2_756
C52A N9A C53A C52A -114(9) . 2_756
C53A N9A C53A C52A -141(9) 2_756 2_756
C51A N9A C53A N9A 124(5) . 2_756
C52A N9A C53A N9A 84(7) 2_756 2_756
C52A N9A C53A N9A -30(7) . 2_756
C53A N9A C53A N9A -57(6) 2_756 2_756
C61A N12A C60A O25A -174(5) . .
C62A N12A C60A O25A -29(9) . .
N12A N12A C60A O25A 119(4) 2_757 .
C61A N12A C60A O25A 161(4) 2_757 .
Nd1 O25A C60A N12A 160(4) . .
C60A N12A C61A C61A -144(7) . 2_757
C62A N12A C61A C61A 72(10) . 2_757
N12A N12A C61A C61A -42(6) 2_757 2_757
C60A N12A C61A N12A -102(5) . 2_757
C62A N12A C61A N12A 114(9) . 2_757
C61A N12A C61A N12A 42(6) 2_757 2_757
Nd1 O25B C60B N12B -147(7) . .
C61B N12B C60B O25B 169(8) . .
C62B N12B C60B O25B -118(9) . .
C50 N8 C48 O20 168(5) . .
C49 N8 C48 O20 155(7) . .
Nd2 O20 C48 N8 -139(4) . .
C52B N9B C0AA O21B 68(24) . .
C53B N9B C0AA O21B -137(27) . .
